data_7718892
loop_
_publ_author_name
'Mart&#xed;-Rujas, Javier'
'Elli, Stefano'
'Famulari, Antonino'

_publ_section_title
;
 <i>In situ</i> X-ray study of breathing-like effect in interlocked
 metal-organic nanocages.
;
_journal_issue 27
_journal_name_full 'Dalton transactions (Cambridge, England : 2003)'
_journal_page_first 10761
_journal_page_last 10768
_journal_paper_doi 10.1039/d5dt01186h
_journal_volume 54
_journal_year 2025
_chemical_formula_sum 'C174 H144 I24 N24 O6 Zn12'
_chemical_formula_weight 6497.16
_space_group_crystal_system trigonal
_space_group_IT_number 148
_space_group_name_Hall '-R 3'
_space_group_name_H-M_alt 'R -3 :H'
_atom_sites_solution_hydrogens geom
_audit_creation_method SHELXL-2017/1
_audit_update_record
;
2025-05-19 deposited with the CCDC.	2025-06-13 downloaded from the CCDC.
;
_cell_angle_alpha 90
_cell_angle_beta 90
_cell_angle_gamma 120
_cell_formula_units_Z 3
_cell_length_a 38.7388(8)
_cell_length_b 38.7388(8)
_cell_length_c 15.9128(3)
_cell_measurement_reflns_used 9212
_cell_measurement_temperature 150(2)
_cell_measurement_theta_max 73.3090
_cell_measurement_theta_min 3.9290
_cell_volume 20680.9(7)
_computing_structure_refinement 'SHELXL-2017/1 (Sheldrick, 2017)'
_computing_structure_solution 'SHELXT 2014/4 (Sheldrick, 2014)'
_diffrn_ambient_temperature 150(2)
_diffrn_measured_fraction_theta_full 0.979
_diffrn_measured_fraction_theta_max 0.927
_diffrn_measurement_device_type 'PhotonJet (Cu) X-ray Source'
_diffrn_radiation_type CuK\a
_diffrn_radiation_wavelength 1.54184
_diffrn_reflns_av_R_equivalents 0.0952
_diffrn_reflns_av_unetI/netI 0.0866
_diffrn_reflns_Laue_measured_fraction_full 0.979
_diffrn_reflns_Laue_measured_fraction_max 0.927
_diffrn_reflns_limit_h_max 47
_diffrn_reflns_limit_h_min -45
_diffrn_reflns_limit_k_max 44
_diffrn_reflns_limit_k_min -47
_diffrn_reflns_limit_l_max 12
_diffrn_reflns_limit_l_min -19
_diffrn_reflns_number 24167
_diffrn_reflns_point_group_measured_fraction_full 0.979
_diffrn_reflns_point_group_measured_fraction_max 0.927
_diffrn_reflns_theta_full 67.684
_diffrn_reflns_theta_max 76.453
_diffrn_reflns_theta_min 3.953
_diffrn_source 'micro-focus sealed X-ray tube'
_exptl_absorpt_coefficient_mu 22.542
_exptl_absorpt_correction_T_max 1.00000
_exptl_absorpt_correction_T_min 0.37919
_exptl_absorpt_correction_type multi-scan
_exptl_crystal_colour colorless
_exptl_crystal_density_diffrn 1.565
_exptl_crystal_description block
_exptl_crystal_F_000 9108
_exptl_crystal_size_max 0.17
_exptl_crystal_size_mid 0.12
_exptl_crystal_size_min 0.10
_refine_diff_density_max 3.229
_refine_diff_density_min -1.559
_refine_diff_density_rms 0.286
_refine_ls_extinction_method none
_refine_ls_goodness_of_fit_ref 1.060
_refine_ls_hydrogen_treatment constr
_refine_ls_matrix_type full
_refine_ls_number_parameters 353
_refine_ls_number_reflns 8942
_refine_ls_number_restraints 2
_refine_ls_restrained_S_all 1.060
_refine_ls_R_factor_all 0.0979
_refine_ls_R_factor_gt 0.0832
_refine_ls_shift/su_max 0.006
_refine_ls_shift/su_mean 0.000
_refine_ls_structure_factor_coef Fsqd
_refine_ls_weighting_details 'w=1/[\s^2^(Fo^2^)+(0.1643P)^2^+105.8873P] where P=(Fo^2^+2Fc^2^)/3'
_refine_ls_weighting_scheme calc
_refine_ls_wR_factor_gt 0.2337
_refine_ls_wR_factor_ref 0.2495
_reflns_Friedel_coverage 0.000
_reflns_number_gt 6911
_reflns_number_total 8942
_reflns_threshold_expression 'I > 2\s(I)'
_cod_data_source_file d5dt01186h2.cif
_cod_data_source_block 2_150K
_cod_depositor_comments
;
The following automatic conversions were performed:

data item '_exptl_absorpt_correction_type' value 'Multi-scan' was
changed to 'multi-scan' in accordance with the
/home/data/users/saulius/crontab/automatic-downloads/rss-feeds/RSC/lib/dictionaries/cif_core.dic
dictionary named 'cif_core.dic' version 2.4.2 last updated on
2011-04-26.

Automatic conversion script
Id: cif_fix_values 8170 2020-07-09 18:12:32Z antanas 

 Adding full bibliography for 7718884--7718892.cif.
;
_cod_original_cell_volume 20680.9(9)
_cod_database_code 7718892
_shelx_shelxl_version_number 2017/1
_shelx_space_group_comment
;
The symmetry employed for this shelxl refinement is uniquely defined
by the following loop, which should always be used as a source of
symmetry information in preference to the above space-group names.
They are only intended as comments.
;

loop_
_space_group_symop_operation_xyz
'x, y, z'
'-y, x-y, z'
'-x+y, -x, z'
'x+2/3, y+1/3, z+1/3'
'-y+2/3, x-y+1/3, z+1/3'
'-x+y+2/3, -x+1/3, z+1/3'
'x+1/3, y+2/3, z+2/3'
'-y+1/3, x-y+2/3, z+2/3'
'-x+y+1/3, -x+2/3, z+2/3'
'-x, -y, -z'
'y, -x+y, -z'
'x-y, x, -z'
'-x+2/3, -y+1/3, -z+1/3'
'y+2/3, -x+y+1/3, -z+1/3'
'x-y+2/3, x+1/3, -z+1/3'
'-x+1/3, -y+2/3, -z+2/3'
'y+1/3, -x+y+2/3, -z+2/3'
'x-y+1/3, x+2/3, -z+2/3'

loop_
_atom_site_label
_atom_site_type_symbol
_atom_site_fract_x
_atom_site_fract_y
_atom_site_fract_z
_atom_site_U_iso_or_equiv
_atom_site_adp_type
_atom_site_occupancy
_atom_site_site_symmetry_order
_atom_site_calc_flag
_atom_site_refinement_flags_posn
_atom_site_refinement_flags_adp
_atom_site_refinement_flags_occupancy
_atom_site_disorder_assembly
_atom_site_disorder_group
I1 I 0.29754(2) 0.25882(2) 0.18306(4) 0.0389(2) Uani 1 1 d . . . . .
I2 I 0.50360(2) 0.57745(2) 0.89317(5) 0.0482(2) Uani 1 1 d . . . . .
I3 I 0.56871(2) 0.68563(2) 0.73296(5) 0.0482(2) Uani 1 1 d . . . . .
I4 I 0.23898(3) 0.27165(3) 0.41347(5) 0.0643(3) Uani 1 1 d . . . . .
Zn5 Zn 0.27799(3) 0.29972(3) 0.27743(7) 0.0292(3) Uani 1 1 d . . . . .
Zn6 Zn 0.50535(4) 0.62055(4) 0.76999(8) 0.0373(3) Uani 1 1 d . . . . .
N3 N 0.5943(2) 0.5803(2) 0.1285(5) 0.0307(16) Uani 1 1 d . . . . .
N2 N 0.3289(2) 0.3525(2) 0.3015(5) 0.0292(15) Uani 1 1 d . . . . .
N1 N 0.4873(2) 0.5865(3) 0.6637(6) 0.0378(18) Uani 1 1 d . . . . .
C17 C 0.3645(3) 0.3615(3) 0.2667(6) 0.0330(19) Uani 1 1 d . . . . .
H17 H 0.366419 0.342122 0.233469 0.040 Uiso 1 1 calc R U . . .
C23 C 0.5984(3) 0.5861(3) 0.2120(6) 0.037(2) Uani 1 1 d . . . . .
H23 H 0.624016 0.603698 0.234492 0.045 Uiso 1 1 calc R U . . .
C25 C 0.4716(3) 0.5453(3) 0.5112(6) 0.036(2) Uani 1 1 d . . . . .
C9 C 0.4665(3) 0.5247(3) 0.4303(6) 0.0325(19) Uani 1 1 d . . . . .
C11 C 0.4936(3) 0.5236(3) 0.2935(6) 0.035(2) Uani 1 1 d . . . . .
N4 N 0.4611(3) 0.6350(3) 0.7799(6) 0.043(2) Uani 1 1 d . . . . .
C12 C 0.4606(3) 0.4857(3) 0.2788(6) 0.0302(18) Uani 1 1 d . . . . .
H12 H 0.458401 0.472570 0.227021 0.036 Uiso 1 1 calc R U . . .
C8 C 0.4350(3) 0.4863(3) 0.4163(6) 0.0329(19) Uani 1 1 d . . . . .
H8 H 0.416115 0.472946 0.459693 0.040 Uiso 1 1 calc R U . . .
C19 C 0.5279(3) 0.5430(3) 0.2339(6) 0.0326(19) Uani 1 1 d . . . . .
C18 C 0.3983(3) 0.3987(3) 0.2792(6) 0.0293(18) Uani 1 1 d . . . . .
H18 H 0.423190 0.404211 0.256355 0.035 Uiso 1 1 calc R U . . .
C21 C 0.5583(3) 0.5554(3) 0.0983(6) 0.039(2) Uani 1 1 d . . . . .
H21 H 0.555686 0.550321 0.039546 0.047 Uiso 1 1 calc R U . . .
C15 C 0.3265(3) 0.3803(3) 0.3458(7) 0.038(2) Uani 1 1 d . . . . .
H15 H 0.301573 0.374030 0.369498 0.045 Uiso 1 1 calc R U . . .
C10 C 0.4953(3) 0.5428(3) 0.3687(6) 0.035(2) Uani 1 1 d . . . . .
H10 H 0.516879 0.569040 0.378030 0.042 Uiso 1 1 calc R U . . .
C30 C 0.4650(3) 0.5258(3) 0.5868(6) 0.038(2) Uani 1 1 d . . . . .
H30 H 0.455106 0.497880 0.587828 0.046 Uiso 1 1 calc R U . . .
C20 C 0.5241(3) 0.5364(3) 0.1475(6) 0.038(2) Uani 1 1 d . . . . .
H20 H 0.498783 0.519423 0.122803 0.046 Uiso 1 1 calc R U . . .
C24 C 0.5666(3) 0.5673(3) 0.2658(7) 0.042(2) Uani 1 1 d . . . . .
H24 H 0.570713 0.570693 0.324727 0.051 Uiso 1 1 calc R U . . .
C13 C 0.3957(2) 0.4273(3) 0.3242(6) 0.0287(18) Uani 1 1 d . . . . .
C29 C 0.4729(3) 0.5469(3) 0.6617(7) 0.039(2) Uani 1 1 d . . . . .
H29 H 0.467843 0.532829 0.713252 0.047 Uiso 1 1 calc R U . . .
C7 C 0.4308(3) 0.4671(3) 0.3398(6) 0.0325(19) Uani 1 1 d . . . . .
C14 C 0.3587(3) 0.4177(3) 0.3588(7) 0.039(2) Uani 1 1 d . . . . .
H14 H 0.355896 0.436818 0.390951 0.046 Uiso 1 1 calc R U . . .
C27 C 0.4924(3) 0.6048(3) 0.5897(7) 0.042(2) Uani 1 1 d . . . . .
H27 H 0.502156 0.632720 0.590319 0.050 Uiso 1 1 calc R U . . .
C26 C 0.4844(3) 0.5860(3) 0.5119(7) 0.045(2) Uani 1 1 d . . . . .
H26 H 0.487556 0.600241 0.461270 0.055 Uiso 1 1 calc R U . . .
C31 C 0.3989(3) 0.6513(3) 0.7837(9) 0.052(3) Uani 1 1 d . . . . .
C33 C 0.4635(4) 0.6664(4) 0.7396(9) 0.058(3) Uani 1 1 d . . . . .
H33 H 0.487204 0.683697 0.709861 0.069 Uiso 1 1 calc R U . . .
C38 C 0.3648(3) 0.6589(3) 0.7843(8) 0.048(3) Uani 1 1 d . . . . .
C35 C 0.4269(4) 0.6104(4) 0.8195(9) 0.057(3) Uani 1 1 d . . . . .
H35 H 0.423872 0.586716 0.844138 0.068 Uiso 1 1 calc R U . . .
C32 C 0.4330(4) 0.6744(4) 0.7398(10) 0.062(4) Uani 1 1 d . . . . .
H32 H 0.435691 0.696584 0.708772 0.075 Uiso 1 1 calc R U . . .
C36 C 0.3960(3) 0.6181(4) 0.8258(10) 0.061(4) Uani 1 1 d . . . . .
H36 H 0.373019 0.601257 0.858146 0.073 Uiso 1 1 calc R U . . .
C37 C 0.3259(3) 0.6274(3) 0.7849(8) 0.049(3) Uani 1 1 d . . . . .
H37 H 0.320737 0.600745 0.785661 0.059 Uiso 1 1 calc R U . . .
O1 O 0.3779(6) 0.4980(7) 0.8433(11) 0.133(6) Uiso 1 1 d D . . . .
H1 H 0.378788 0.483475 0.881536 0.199 Uiso 1 1 calc DR U . . .
C1S C 0.3540(9) 0.5150(9) 0.8709(16) 0.131(9) Uiso 1 1 d D . . . .
H1SA H 0.340844 0.518982 0.822288 0.197 Uiso 1 1 calc R U . . .
H1SB H 0.371197 0.540747 0.898195 0.197 Uiso 1 1 calc R U . . .
H1SC H 0.333837 0.496918 0.910912 0.197 Uiso 1 1 calc R U . . .

loop_
_atom_site_aniso_label
_atom_site_aniso_U_11
_atom_site_aniso_U_22
_atom_site_aniso_U_33
_atom_site_aniso_U_23
_atom_site_aniso_U_13
_atom_site_aniso_U_12
I1 0.0407(4) 0.0208(3) 0.0539(4) -0.0010(2) -0.0078(3) 0.0143(3)
I2 0.0385(4) 0.0476(4) 0.0605(4) -0.0058(3) -0.0060(3) 0.0231(3)
I3 0.0268(3) 0.0311(4) 0.0790(5) -0.0139(3) -0.0095(3) 0.0086(3)
I4 0.0573(5) 0.0596(5) 0.0471(4) 0.0106(3) 0.0075(3) 0.0075(4)
Zn5 0.0174(5) 0.0189(5) 0.0421(6) 0.0009(4) -0.0073(4) 0.0022(4)
Zn6 0.0262(6) 0.0321(7) 0.0579(8) -0.0150(6) -0.0076(5) 0.0179(6)
N3 0.032(4) 0.016(3) 0.044(4) 0.002(3) 0.005(3) 0.012(3)
N2 0.007(3) 0.028(4) 0.047(4) -0.010(3) -0.006(3) 0.005(3)
N1 0.022(4) 0.030(4) 0.063(5) -0.011(4) -0.002(3) 0.014(3)
C17 0.016(4) 0.030(5) 0.052(5) -0.003(4) 0.003(4) 0.011(4)
C23 0.025(5) 0.032(5) 0.044(5) -0.004(4) 0.003(4) 0.006(4)
C25 0.019(4) 0.031(5) 0.053(5) -0.010(4) -0.004(4) 0.009(4)
C9 0.018(4) 0.018(4) 0.054(5) -0.011(4) 0.000(4) 0.004(3)
C11 0.023(4) 0.020(4) 0.056(5) -0.003(4) 0.004(4) 0.007(4)
N4 0.023(4) 0.031(4) 0.074(5) -0.006(4) 0.000(4) 0.013(4)
C12 0.016(4) 0.021(4) 0.046(5) -0.013(4) -0.005(3) 0.003(3)
C8 0.014(4) 0.020(4) 0.050(5) -0.007(4) -0.001(3) -0.003(3)
C19 0.023(4) 0.014(4) 0.052(5) -0.003(4) 0.002(4) 0.003(3)
C18 0.015(4) 0.022(4) 0.045(4) -0.002(3) -0.002(3) 0.005(3)
C21 0.032(5) 0.029(5) 0.047(5) -0.001(4) -0.004(4) 0.009(4)
C15 0.013(4) 0.028(5) 0.067(6) -0.008(4) -0.002(4) 0.006(4)
C10 0.016(4) 0.023(4) 0.053(5) -0.013(4) -0.001(4) 0.000(4)
C30 0.024(5) 0.023(5) 0.057(6) -0.013(4) -0.002(4) 0.004(4)
C20 0.037(5) 0.026(5) 0.045(5) -0.003(4) -0.007(4) 0.011(4)
C24 0.031(5) 0.036(5) 0.049(5) -0.006(4) 0.006(4) 0.009(4)
C13 0.011(4) 0.021(4) 0.046(5) -0.007(3) -0.004(3) 0.002(3)
C29 0.029(5) 0.029(5) 0.056(5) -0.005(4) -0.003(4) 0.012(4)
C7 0.014(4) 0.026(5) 0.050(5) -0.004(4) 0.002(3) 0.003(4)
C14 0.014(4) 0.028(5) 0.067(6) -0.021(4) 0.001(4) 0.006(4)
C27 0.032(5) 0.022(5) 0.065(6) -0.007(4) -0.004(4) 0.009(4)
C26 0.037(6) 0.027(5) 0.063(6) 0.000(5) 0.012(5) 0.009(4)
C31 0.027(5) 0.026(5) 0.101(9) 0.004(5) -0.003(5) 0.013(4)
C33 0.031(6) 0.042(7) 0.099(9) 0.014(6) 0.016(6) 0.017(5)
C38 0.031(5) 0.020(5) 0.093(8) 0.002(5) 0.005(5) 0.012(4)
C35 0.033(6) 0.034(6) 0.106(10) 0.008(6) 0.012(6) 0.019(5)
C32 0.036(6) 0.042(7) 0.120(11) 0.021(7) 0.003(6) 0.028(6)
C36 0.027(5) 0.030(6) 0.129(11) 0.012(6) 0.021(6) 0.017(5)
C37 0.026(5) 0.024(5) 0.092(8) -0.004(5) 0.002(5) 0.008(4)

loop_
_atom_type_symbol
_atom_type_description
_atom_type_scat_dispersion_real
_atom_type_scat_dispersion_imag
_atom_type_scat_source
C C 0.0181 0.0091 'International Tables Vol C Tables 4.2.6.8 and 6.1.1.4'
H H 0.0000 0.0000 'International Tables Vol C Tables 4.2.6.8 and 6.1.1.4'
I I -0.3257 6.8362 'International Tables Vol C Tables 4.2.6.8 and 6.1.1.4'
Zn Zn -1.5491 0.6778 'International Tables Vol C Tables 4.2.6.8 and 6.1.1.4'
N N 0.0311 0.0180 'International Tables Vol C Tables 4.2.6.8 and 6.1.1.4'
O O 0.0492 0.0322 'International Tables Vol C Tables 4.2.6.8 and 6.1.1.4'

loop_
_geom_angle_atom_site_label_1
_geom_angle_atom_site_label_2
_geom_angle_atom_site_label_3
_geom_angle
_geom_angle_site_symmetry_1
_geom_angle_site_symmetry_3
_geom_angle_publ_flag
N2 Zn5 N3 100.7(3) . 14_455 ?
N2 Zn5 I4 109.7(2) . . ?
N3 Zn5 I4 107.6(2) 14_455 . ?
N2 Zn5 I1 107.0(2) . . ?
N3 Zn5 I1 107.8(2) 14_455 . ?
I4 Zn5 I1 122.00(5) . . ?
N1 Zn6 N4 100.2(4) . . ?
N1 Zn6 I2 109.0(3) . . ?
N4 Zn6 I2 111.4(3) . . ?
N1 Zn6 I3 107.2(3) . . ?
N4 Zn6 I3 105.6(3) . . ?
I2 Zn6 I3 121.34(5) . . ?
C21 N3 C23 118.1(8) . . ?
C21 N3 Zn5 124.6(6) . 15 ?
C23 N3 Zn5 117.3(6) . 15 ?
C15 N2 C17 118.8(8) . . ?
C15 N2 Zn5 119.1(6) . . ?
C17 N2 Zn5 121.8(6) . . ?
C27 N1 C29 116.8(9) . . ?
C27 N1 Zn6 118.4(7) . . ?
C29 N1 Zn6 124.7(7) . . ?
N2 C17 C18 120.9(8) . . ?
N3 C23 C24 122.0(9) . . ?
C30 C25 C26 118.5(9) . . ?
C30 C25 C9 121.9(9) . . ?
C26 C25 C9 119.5(10) . . ?
C10 C9 C8 118.8(8) . . ?
C10 C9 C25 119.2(8) . . ?
C8 C9 C25 121.8(9) . . ?
C10 C11 C12 118.5(9) . . ?
C10 C11 C19 119.0(8) . . ?
C12 C11 C19 122.4(8) . . ?
C33 N4 C35 117.7(10) . . ?
C33 N4 Zn6 121.6(8) . . ?
C35 N4 Zn6 120.4(8) . . ?
C7 C12 C11 120.6(8) . . ?
C9 C8 C7 121.1(9) . . ?
C20 C19 C24 117.2(9) . . ?
C20 C19 C11 123.4(9) . . ?
C24 C19 C11 119.3(9) . . ?
C13 C18 C17 120.2(8) . . ?
N3 C21 C20 123.9(9) . . ?
N2 C15 C14 122.8(9) . . ?
C9 C10 C11 121.8(9) . . ?
C25 C30 C29 120.1(10) . . ?
C21 C20 C19 118.3(9) . . ?
C23 C24 C19 120.3(9) . . ?
C18 C13 C14 118.1(8) . . ?
C18 C13 C7 122.0(8) . . ?
C14 C13 C7 119.8(8) . . ?
N1 C29 C30 122.3(10) . . ?
C8 C7 C12 118.9(8) . . ?
C8 C7 C13 120.2(8) . . ?
C12 C7 C13 120.9(8) . . ?
C15 C14 C13 119.2(9) . . ?
N1 C27 C26 124.8(10) . . ?
C27 C26 C25 117.4(11) . . ?
C32 C31 C36 116.9(11) . . ?
C32 C31 C38 122.7(11) . . ?
C36 C31 C38 120.3(11) . . ?
N4 C33 C32 122.3(11) . . ?
C37 C38 C37 120.2(11) . 2_665 ?
C37 C38 C31 120.6(10) . . ?
C37 C38 C31 119.2(10) 2_665 . ?
N4 C35 C36 122.6(12) . . ?
C33 C32 C31 121.2(12) . . ?
C35 C36 C31 119.0(12) . . ?
C38 C37 C38 119.8(11) . 3_565 ?

loop_
_geom_bond_atom_site_label_1
_geom_bond_atom_site_label_2
_geom_bond_distance
_geom_bond_site_symmetry_2
_geom_bond_publ_flag
I1 Zn5 2.5571(14) . ?
I2 Zn6 2.5538(16) . ?
I3 Zn6 2.5574(16) . ?
I4 Zn5 2.5513(14) . ?
Zn5 N2 2.046(7) . ?
Zn5 N3 2.065(8) 14_455 ?
Zn6 N1 2.041(8) . ?
Zn6 N4 2.057(9) . ?
N3 C21 1.329(13) . ?
N3 C23 1.344(13) . ?
N2 C15 1.327(13) . ?
N2 C17 1.361(11) . ?
N1 C27 1.336(15) . ?
N1 C29 1.347(13) . ?
C17 C18 1.395(13) . ?
C23 C24 1.372(14) . ?
C25 C30 1.374(15) . ?
C25 C26 1.395(15) . ?
C25 C9 1.476(13) . ?
C9 C10 1.384(14) . ?
C9 C8 1.391(12) . ?
C11 C10 1.392(14) . ?
C11 C12 1.405(12) . ?
C11 C19 1.492(13) . ?
N4 C33 1.338(16) . ?
N4 C35 1.341(15) . ?
C12 C7 1.400(13) . ?
C8 C7 1.394(13) . ?
C19 C20 1.393(14) . ?
C19 C24 1.407(14) . ?
C18 C13 1.364(13) . ?
C21 C20 1.391(15) . ?
C15 C14 1.376(13) . ?
C30 C29 1.389(14) . ?
C13 C14 1.400(12) . ?
C13 C7 1.478(12) . ?
C27 C26 1.391(16) . ?
C31 C32 1.363(19) . ?
C31 C36 1.404(17) . ?
C31 C38 1.487(15) . ?
C33 C32 1.362(17) . ?
C38 C37 1.385(15) . ?
C38 C37 1.409(15) 2_665 ?
C35 C36 1.375(16) . ?
O1 C1S 1.449(18) . ?
